data_7215703
loop_
_publ_author_name
'du Plessis, Marike'
'Smith, Vincent J.'
'Barbour, Leonard J.'

_publ_section_title
;
 Single-crystal to single-crystal guest exchange and phase transformations
 in a porous metallocycle
;
_journal_issue 20
_journal_name_full CrystEngComm
_journal_page_first 4126
_journal_paper_doi 10.1039/c4ce00244j
_journal_volume 16
_journal_year 2014
_chemical_formula_moiety 'C32 H36 Ag2 N8, 2(B F4), 2(C H Cl3)'
_chemical_formula_sum 'C34 H38 Ag2 B2 Cl6 F8 N8'
_chemical_formula_weight 1160.78
_chemical_name_common 'Chloroform Solvate (3)'
_space_group_IT_number 14
_symmetry_cell_setting monoclinic
_symmetry_space_group_name_Hall '-P 2ybc'
_symmetry_space_group_name_H-M 'P 1 21/c 1'
_atom_sites_solution_hydrogens geom
_atom_sites_solution_primary direct
_atom_sites_solution_secondary difmap
_audit_creation_method SHELXL-97
_cell_angle_alpha 90.00
_cell_angle_beta 91.038(4)
_cell_angle_gamma 90.00
_cell_formula_units_Z 2
_cell_length_a 7.0910(19)
_cell_length_b 20.479(6)
_cell_length_c 14.855(5)
_cell_measurement_reflns_used 2435
_cell_measurement_temperature 100(2)
_cell_measurement_theta_max 26.54
_cell_measurement_theta_min 2.74
_cell_volume 2156.8(11)
_computing_cell_refinement 'Bruker SAINT'
_computing_data_collection 'Bruker APEX2'
_computing_data_reduction 'Bruker SAINT'
_computing_molecular_graphics 'X-Seed (Barbour,2001;Atwood & Barbour,2003)'
_computing_structure_refinement 'SHELXL-97 (Sheldrick, 1997)'
_computing_structure_solution 'SHELXS-97 (Sheldrick, 1990)'
_diffrn_ambient_temperature 100(2)
_diffrn_measured_fraction_theta_full 0.997
_diffrn_measured_fraction_theta_max 0.997
_diffrn_measurement_device_type 'Bruker APEX-II CCD'
_diffrn_measurement_method '\f and \w scans'
_diffrn_radiation_monochromator graphite
_diffrn_radiation_source 'fine-focus sealed tube'
_diffrn_radiation_type MoK\a
_diffrn_radiation_wavelength 0.71073
_diffrn_reflns_av_R_equivalents 0.0483
_diffrn_reflns_av_sigmaI/netI 0.0592
_diffrn_reflns_limit_h_max 9
_diffrn_reflns_limit_h_min -9
_diffrn_reflns_limit_k_max 27
_diffrn_reflns_limit_k_min -26
_diffrn_reflns_limit_l_max 19
_diffrn_reflns_limit_l_min -8
_diffrn_reflns_number 13383
_diffrn_reflns_theta_full 28.33
_diffrn_reflns_theta_max 28.33
_diffrn_reflns_theta_min 1.69
_diffrn_standards_number 0
_exptl_absorpt_coefficient_mu 1.352
_exptl_absorpt_correction_T_max 0.7841
_exptl_absorpt_correction_T_min 0.7634
_exptl_absorpt_correction_type multi-scan
_exptl_absorpt_process_details 'Symmetry-related measurements'
_exptl_crystal_colour colourless
_exptl_crystal_density_diffrn 1.787
_exptl_crystal_density_method 'not measured'
_exptl_crystal_description Prism
_exptl_crystal_F_000 1152
_exptl_crystal_size_max 0.21
_exptl_crystal_size_mid 0.21
_exptl_crystal_size_min 0.19
_refine_diff_density_max 0.902
_refine_diff_density_min -1.778
_refine_diff_density_rms 0.168
_refine_ls_extinction_method none
_refine_ls_goodness_of_fit_ref 1.061
_refine_ls_hydrogen_treatment constr
_refine_ls_matrix_type full
_refine_ls_number_parameters 273
_refine_ls_number_reflns 5366
_refine_ls_number_restraints 0
_refine_ls_restrained_S_all 1.061
_refine_ls_R_factor_all 0.0807
_refine_ls_R_factor_gt 0.0573
_refine_ls_shift/su_max 0.001
_refine_ls_shift/su_mean 0.000
_refine_ls_structure_factor_coef Fsqd
_refine_ls_weighting_details 'calc w=1/[\s^2^(Fo^2^)+(0.0533P)^2^+14.6150P] where P=(Fo^2^+2Fc^2^)/3'
_refine_ls_weighting_scheme calc
_refine_ls_wR_factor_gt 0.1403
_refine_ls_wR_factor_ref 0.1515
_reflns_number_gt 3989
_reflns_number_total 5366
_reflns_threshold_expression >2sigma(I)
_cod_data_source_file c4ce00244j2.cif
_cod_data_source_block C:
_cod_depositor_comments
;
The following automatic conversions were performed:

'_exptl_absorpt_correction_type' value 'Multi-scan' changed to
'multi-scan' according to
/usr/data/users/saulius/crontab/automatic-downloads/current/RSC/lib/dictionaries/cif_core.dic
dictionary named 'cif_core.dic' version 2.4.2 from 2011-04-26.

Automatic conversion script
Id: cif_fix_values 2281 2013-09-26 08:29:07Z andrius 

The following automatic conversions were performed:

data name '_iucr_refine_instruction_details' was replaced with
'_iucr_refine_instructions_details' as specified in the replacement
file 'data/replacement-values/replacement_tags.lst'.

Automatic conversion script
Id: cif_correct_tags 9268 2022-04-12 08:56:07Z antanas 
;
_cod_original_cell_volume 2156.9(11)
_cod_original_sg_symbol_H-M P21/c
_cod_database_code 7215703

loop_
_symmetry_equiv_pos_as_xyz
'x, y, z'
'-x, y+1/2, -z+1/2'
'-x, -y, -z'
'x, -y-1/2, z-1/2'

loop_
_atom_site_label
_atom_site_type_symbol
_atom_site_fract_x
_atom_site_fract_y
_atom_site_fract_z
_atom_site_U_iso_or_equiv
_atom_site_adp_type
_atom_site_occupancy
_atom_site_symmetry_multiplicity
_atom_site_calc_flag
_atom_site_refinement_flags
Ag1 Ag 0.52981(6) 0.81304(2) 0.50651(3) 0.01654(12) Uani 1 1 d .
Cl1 Cl 0.1482(3) 0.92770(10) 0.46996(13) 0.0489(5) Uani 1 1 d .
Cl3 Cl 0.0604(4) 1.01761(13) 0.32552(17) 0.0751(9) Uani 1 1 d .
N4 N 0.5477(6) 1.1895(2) 0.6302(3) 0.0171(9) Uani 1 1 d .
F4 F 0.9668(5) 0.66173(17) 0.5834(2) 0.0244(7) Uani 1 1 d .
Cl2 Cl 0.4486(4) 0.99459(13) 0.3777(2) 0.0711(7) Uani 1 1 d .
N2 N 0.6029(6) 0.8418(2) 0.7873(3) 0.0154(9) Uani 1 1 d .
F1 F 0.8649(5) 0.73456(18) 0.4769(2) 0.0273(8) Uani 1 1 d .
F2 F 1.1603(5) 0.74276(18) 0.5370(2) 0.0290(8) Uani 1 1 d .
F3 F 1.0857(5) 0.65931(18) 0.4417(2) 0.0277(8) Uani 1 1 d .
N1 N 0.6063(6) 0.8203(2) 0.6432(3) 0.0160(9) Uani 1 1 d .
C3 C 0.7847(8) 0.8082(3) 0.6790(3) 0.0182(11) Uani 1 1 d .
H3 H 0.8902 0.7932 0.6463 0.022 Uiso 1 1 calc R
C4 C 0.7835(8) 0.8213(3) 0.7688(4) 0.0182(11) Uani 1 1 d .
H4 H 0.8862 0.8171 0.8104 0.022 Uiso 1 1 calc R
C11 C 0.7269(8) 1.1943(3) 0.7550(4) 0.0182(11) Uani 1 1 d .
H11 H 0.8308 1.2005 0.7954 0.022 Uiso 1 1 calc R
C12 C 0.7243(8) 1.2050(3) 0.6649(4) 0.0181(11) Uani 1 1 d .
H12 H 0.8274 1.2206 0.6310 0.022 Uiso 1 1 calc R
C13 C 0.4445(8) 1.1698(3) 0.6998(4) 0.0162(10) Uani 1 1 d .
N3 N 0.5496(6) 1.1728(2) 0.7763(3) 0.0161(9) Uani 1 1 d .
C1 C 0.2995(7) 0.8613(3) 0.7016(4) 0.0196(11) Uani 1 1 d .
H1A H 0.2914 0.9091 0.7017 0.029 Uiso 1 1 calc R
H1B H 0.2297 0.8438 0.7526 0.029 Uiso 1 1 calc R
H1C H 0.2449 0.8443 0.6453 0.029 Uiso 1 1 calc R
C2 C 0.5006(7) 0.8411(3) 0.7096(3) 0.0147(10) Uani 1 1 d .
C6 C 0.5274(7) 0.9394(3) 0.8778(3) 0.0151(10) Uani 1 1 d .
C10 C 0.4927(8) 1.1495(3) 0.8655(4) 0.0188(11) Uani 1 1 d .
H10A H 0.3616 1.1635 0.8766 0.023 Uiso 1 1 calc R
H10B H 0.5754 1.1695 0.9123 0.023 Uiso 1 1 calc R
C5 C 0.5399(8) 0.8656(3) 0.8756(3) 0.0165(10) Uani 1 1 d .
H5A H 0.6295 0.8506 0.9231 0.020 Uiso 1 1 calc R
H5B H 0.4146 0.8468 0.8885 0.020 Uiso 1 1 calc R
C15 C 0.3437(8) 1.0386(3) 0.8801(4) 0.0202(11) Uani 1 1 d .
H15 H 0.2245 1.0595 0.8835 0.024 Uiso 1 1 calc R
C9 C 0.5052(8) 1.0763(3) 0.8721(3) 0.0154(10) Uani 1 1 d .
C16 C 0.3535(8) 0.9703(3) 0.8833(4) 0.0212(12) Uani 1 1 d .
H16 H 0.2417 0.9452 0.8892 0.025 Uiso 1 1 calc R
C7 C 0.6894(8) 0.9772(3) 0.8732(4) 0.0198(11) Uani 1 1 d .
H7 H 0.8093 0.9565 0.8718 0.024 Uiso 1 1 calc R
C14 C 0.2453(8) 1.1470(3) 0.6940(4) 0.0230(12) Uani 1 1 d .
H14A H 0.1859 1.1635 0.6384 0.035 Uiso 1 1 calc R
H14B H 0.1764 1.1634 0.7459 0.035 Uiso 1 1 calc R
H14C H 0.2424 1.0992 0.6938 0.035 Uiso 1 1 calc R
B1 B 1.0175(9) 0.6990(3) 0.5091(4) 0.0164(12) Uani 1 1 d .
C8 C 0.6786(8) 1.0448(3) 0.8705(4) 0.0203(11) Uani 1 1 d .
H8 H 0.7911 1.0699 0.8676 0.024 Uiso 1 1 calc R
C17 C 0.2235(12) 0.9599(4) 0.3669(5) 0.0427(18) Uani 1 1 d .
H17 H 0.2301 0.9233 0.3225 0.051 Uiso 1 1 calc R

loop_
_atom_site_aniso_label
_atom_site_aniso_U_11
_atom_site_aniso_U_22
_atom_site_aniso_U_33
_atom_site_aniso_U_23
_atom_site_aniso_U_13
_atom_site_aniso_U_12
Ag1 0.0213(2) 0.0170(2) 0.01118(19) 0.00014(15) -0.00234(13) 0.00092(17)
Cl1 0.0669(13) 0.0428(11) 0.0373(10) 0.0094(8) 0.0116(9) 0.0157(9)
Cl3 0.098(2) 0.0710(16) 0.0570(14) 0.0276(12) 0.0315(13) 0.0510(15)
N4 0.020(2) 0.019(2) 0.012(2) 0.0010(18) -0.0009(17) 0.0001(19)
F4 0.0263(18) 0.0256(18) 0.0214(17) 0.0064(14) 0.0050(14) -0.0065(14)
Cl2 0.0767(18) 0.0566(15) 0.0804(18) -0.0054(12) 0.0094(14) -0.0220(13)
N2 0.016(2) 0.017(2) 0.013(2) -0.0011(17) 0.0010(17) 0.0036(17)
F1 0.0267(18) 0.0309(19) 0.0240(18) -0.0049(15) -0.0079(14) 0.0138(15)
F2 0.0278(19) 0.033(2) 0.0258(19) 0.0080(15) -0.0051(14) -0.0162(16)
F3 0.031(2) 0.032(2) 0.0207(18) -0.0047(15) 0.0017(14) 0.0098(16)
N1 0.016(2) 0.019(2) 0.013(2) -0.0007(17) -0.0027(16) 0.0016(18)
C3 0.020(3) 0.020(3) 0.015(2) 0.000(2) 0.001(2) 0.002(2)
C4 0.017(3) 0.023(3) 0.015(2) -0.001(2) -0.0015(19) 0.002(2)
C11 0.018(3) 0.020(3) 0.016(2) 0.001(2) -0.002(2) -0.005(2)
C12 0.017(3) 0.020(3) 0.017(3) 0.003(2) -0.002(2) -0.004(2)
C13 0.018(3) 0.015(2) 0.016(2) -0.0006(19) 0.000(2) -0.001(2)
N3 0.021(2) 0.015(2) 0.012(2) -0.0003(16) -0.0022(17) -0.0012(17)
C1 0.016(3) 0.023(3) 0.020(3) 0.002(2) -0.002(2) 0.004(2)
C2 0.016(3) 0.015(2) 0.013(2) 0.0013(19) -0.0042(19) -0.003(2)
C6 0.020(3) 0.017(2) 0.009(2) 0.0009(19) 0.0009(19) 0.000(2)
C10 0.025(3) 0.020(3) 0.012(2) -0.002(2) 0.005(2) -0.002(2)
C5 0.022(3) 0.016(2) 0.011(2) 0.0006(19) 0.003(2) 0.000(2)
C15 0.020(3) 0.015(3) 0.025(3) 0.000(2) 0.007(2) 0.001(2)
C9 0.025(3) 0.014(2) 0.008(2) 0.0021(18) 0.0032(19) -0.002(2)
C16 0.017(3) 0.017(3) 0.030(3) -0.001(2) 0.008(2) -0.005(2)
C7 0.015(3) 0.020(3) 0.024(3) 0.004(2) 0.000(2) 0.004(2)
C14 0.017(3) 0.027(3) 0.025(3) -0.003(2) 0.001(2) -0.007(2)
B1 0.016(3) 0.023(3) 0.011(2) 0.001(2) -0.003(2) -0.001(2)
C8 0.014(3) 0.024(3) 0.023(3) 0.004(2) -0.007(2) -0.006(2)
C17 0.058(5) 0.035(4) 0.036(4) 0.002(3) 0.011(3) 0.007(4)

loop_
_atom_type_symbol
_atom_type_description
_atom_type_scat_dispersion_real
_atom_type_scat_dispersion_imag
_atom_type_scat_source
C C 0.0033 0.0016 'International Tables Vol C Tables 4.2.6.8 and 6.1.1.4'
H H 0.0000 0.0000 'International Tables Vol C Tables 4.2.6.8 and 6.1.1.4'
B B 0.0013 0.0007 'International Tables Vol C Tables 4.2.6.8 and 6.1.1.4'
N N 0.0061 0.0033 'International Tables Vol C Tables 4.2.6.8 and 6.1.1.4'
F F 0.0171 0.0103 'International Tables Vol C Tables 4.2.6.8 and 6.1.1.4'
Cl Cl 0.1484 0.1585 'International Tables Vol C Tables 4.2.6.8 and 6.1.1.4'
Ag Ag -0.8971 1.1015 'International Tables Vol C Tables 4.2.6.8 and 6.1.1.4'

loop_
_geom_angle_atom_site_label_1
_geom_angle_atom_site_label_2
_geom_angle_atom_site_label_3
_geom_angle
_geom_angle_site_symmetry_1
_geom_angle_site_symmetry_3
N4 Ag1 N1 177.35(18) 3_676 .
C13 N4 C12 106.6(4) . .
C13 N4 Ag1 127.1(4) . 3_676
C12 N4 Ag1 125.9(4) . 3_676
C2 N2 C4 108.2(4) . .
C2 N2 C5 126.6(4) . .
C4 N2 C5 125.0(4) . .
C2 N1 C3 107.3(4) . .
C2 N1 Ag1 127.3(4) . .
C3 N1 Ag1 125.2(3) . .
C4 C3 N1 108.6(5) . .
C4 C3 H3 125.7 . .
N1 C3 H3 125.7 . .
C3 C4 N2 106.1(5) . .
C3 C4 H4 127.0 . .
N2 C4 H4 127.0 . .
C12 C11 N3 106.4(5) . .
C12 C11 H11 126.8 . .
N3 C11 H11 126.8 . .
C11 C12 N4 109.1(5) . .
C11 C12 H12 125.5 . .
N4 C12 H12 125.5 . .
N4 C13 N3 109.5(5) . .
N4 C13 C14 125.5(5) . .
N3 C13 C14 124.9(5) . .
C13 N3 C11 108.4(4) . .
C13 N3 C10 125.9(5) . .
C11 N3 C10 125.3(4) . .
C2 C1 H1A 109.5 . .
C2 C1 H1B 109.5 . .
H1A C1 H1B 109.5 . .
C2 C1 H1C 109.5 . .
H1A C1 H1C 109.5 . .
H1B C1 H1C 109.5 . .
N1 C2 N2 109.8(5) . .
N1 C2 C1 125.9(5) . .
N2 C2 C1 124.4(5) . .
C7 C6 C16 119.0(5) . .
C7 C6 C5 120.5(5) . .
C16 C6 C5 120.5(5) . .
N3 C10 C9 111.5(4) . .
N3 C10 H10A 109.3 . .
C9 C10 H10A 109.3 . .
N3 C10 H10B 109.3 . .
C9 C10 H10B 109.3 . .
H10A C10 H10B 108.0 . .
N2 C5 C6 111.5(4) . .
N2 C5 H5A 109.3 . .
C6 C5 H5A 109.3 . .
N2 C5 H5B 109.3 . .
C6 C5 H5B 109.3 . .
H5A C5 H5B 108.0 . .
C9 C15 C16 121.2(5) . .
C9 C15 H15 119.4 . .
C16 C15 H15 119.4 . .
C15 C9 C8 118.4(5) . .
C15 C9 C10 120.8(5) . .
C8 C9 C10 120.8(5) . .
C6 C16 C15 119.7(5) . .
C6 C16 H16 120.1 . .
C15 C16 H16 120.1 . .
C8 C7 C6 120.9(5) . .
C8 C7 H7 119.6 . .
C6 C7 H7 119.6 . .
C13 C14 H14A 109.5 . .
C13 C14 H14B 109.5 . .
H14A C14 H14B 109.5 . .
C13 C14 H14C 109.5 . .
H14A C14 H14C 109.5 . .
H14B C14 H14C 109.5 . .
F1 B1 F3 109.9(4) . .
F1 B1 F4 110.6(5) . .
F3 B1 F4 110.4(5) . .
F1 B1 F2 108.8(5) . .
F3 B1 F2 109.1(5) . .
F4 B1 F2 108.1(4) . .
C7 C8 C9 120.7(5) . .
C7 C8 H8 119.6 . .
C9 C8 H8 119.6 . .
Cl2 C17 Cl3 110.7(4) . .
Cl2 C17 Cl1 111.3(5) . .
Cl3 C17 Cl1 110.4(4) . .
Cl2 C17 H17 108.1 . .
Cl3 C17 H17 108.1 . .
Cl1 C17 H17 108.1 . .

loop_
_geom_bond_atom_site_label_1
_geom_bond_atom_site_label_2
_geom_bond_distance
_geom_bond_site_symmetry_2
Ag1 N4 2.095(4) 3_676
Ag1 N1 2.097(4) .
Cl1 C17 1.759(8) .
Cl3 C17 1.757(8) .
N4 C13 1.340(7) .
N4 C12 1.382(7) .
N4 Ag1 2.095(4) 3_676
F4 B1 1.394(7) .
Cl2 C17 1.752(9) .
N2 C2 1.352(6) .
N2 C4 1.381(7) .
N2 C5 1.476(6) .
F1 B1 1.382(7) .
F2 B1 1.408(7) .
F3 B1 1.384(7) .
N1 C2 1.321(7) .
N1 C3 1.386(7) .
C3 C4 1.362(7) .
C3 H3 0.9500 .
C4 H4 0.9500 .
C11 C12 1.356(7) .
C11 N3 1.374(7) .
C11 H11 0.9500 .
C12 H12 0.9500 .
C13 N3 1.349(7) .
C13 C14 1.489(8) .
N3 C10 1.472(7) .
C1 C2 1.487(7) .
C1 H1A 0.9800 .
C1 H1B 0.9800 .
C1 H1C 0.9800 .
C6 C7 1.389(8) .
C6 C16 1.390(8) .
C6 C5 1.514(7) .
C10 C9 1.506(7) .
C10 H10A 0.9900 .
C10 H10B 0.9900 .
C5 H5A 0.9900 .
C5 H5B 0.9900 .
C15 C9 1.387(8) .
C15 C16 1.402(8) .
C15 H15 0.9500 .
C9 C8 1.389(8) .
C16 H16 0.9500 .
C7 C8 1.387(8) .
C7 H7 0.9500 .
C14 H14A 0.9800 .
C14 H14B 0.9800 .
C14 H14C 0.9800 .
C8 H8 0.9500 .
C17 H17 1.0000 .

loop_
_geom_torsion_atom_site_label_1
_geom_torsion_atom_site_label_2
_geom_torsion_atom_site_label_3
_geom_torsion_atom_site_label_4
_geom_torsion
_geom_torsion_site_symmetry_1
C2 N1 C3 C4 0.9(6) .
Ag1 N1 C3 C4 176.7(4) .
N1 C3 C4 N2 -0.3(6) .
C2 N2 C4 C3 -0.3(6) .
C5 N2 C4 C3 -175.7(5) .
N3 C11 C12 N4 -0.7(6) .
C13 N4 C12 C11 0.2(6) .
Ag1 N4 C12 C11 -173.2(4) 3_676
C12 N4 C13 N3 0.4(6) .
Ag1 N4 C13 N3 173.7(3) 3_676
C12 N4 C13 C14 -178.7(5) .
Ag1 N4 C13 C14 -5.4(8) 3_676
N4 C13 N3 C11 -0.8(6) .
C14 C13 N3 C11 178.3(5) .
N4 C13 N3 C10 -173.9(5) .
C14 C13 N3 C10 5.2(9) .
C12 C11 N3 C13 0.9(6) .
C12 C11 N3 C10 174.0(5) .
C3 N1 C2 N2 -1.0(6) .
Ag1 N1 C2 N2 -176.8(3) .
C3 N1 C2 C1 178.6(5) .
Ag1 N1 C2 C1 2.9(8) .
C4 N2 C2 N1 0.9(6) .
C5 N2 C2 N1 176.1(5) .
C4 N2 C2 C1 -178.8(5) .
C5 N2 C2 C1 -3.6(8) .
C13 N3 C10 C9 76.6(7) .
C11 N3 C10 C9 -95.3(6) .
C2 N2 C5 C6 -72.9(7) .
C4 N2 C5 C6 101.6(6) .
C7 C6 C5 N2 -67.3(6) .
C16 C6 C5 N2 112.0(6) .
C16 C15 C9 C8 -2.3(8) .
C16 C15 C9 C10 177.8(5) .
N3 C10 C9 C15 -112.8(6) .
N3 C10 C9 C8 67.2(6) .
C7 C6 C16 C15 2.8(8) .
C5 C6 C16 C15 -176.4(5) .
C9 C15 C16 C6 -0.4(9) .
C16 C6 C7 C8 -2.5(8) .
C5 C6 C7 C8 176.7(5) .
C6 C7 C8 C9 -0.2(8) .
C15 C9 C8 C7 2.6(8) .
C10 C9 C8 C7 -177.5(5) .
